data_7110370
loop_
_publ_author_name
'Tonei, Deborah M.'
'Baker, Lisa-Jane'
'Brothers, Penelope J.'
'Clark, George R.'
'Ware, David C.'

_publ_section_title
;
 Decarboxylation of an \a-amino acid coordinated to cobalt(iii): kinetic
 stabilisation and molecular structure of a Co--C--N three-membered ring
 incorporated into a cobalt(iii) macrocyclic ligand
 complex&#x2020;&#x2021;
;
_journal_issue 23
_journal_name_full 'Chemical Communications'
_journal_page_first 2593
_journal_paper_doi 10.1039/a807365a
_journal_year 1998
_chemical_formula_sum 'C13 H25 Cl2 Co N4 O6'
_chemical_formula_weight 463.20
_chemical_name_systematic
; 
chloro(1-carboxymethyl-4-methyl-1,4,8,11-tetraazacyclotetradecane)-
cobalt (III) perchlorate 
;
_space_group_IT_number 2
_symmetry_cell_setting triclinic
_symmetry_space_group_name_Hall '-P 1'
_symmetry_space_group_name_H-M 'P -1'
_atom_sites_solution_hydrogens geom
_atom_sites_solution_primary direct
_atom_sites_solution_secondary difmap
_cell_angle_alpha 90.95(3)
_cell_angle_beta 109.51(3)
_cell_angle_gamma 96.09(2)
_cell_formula_units_Z 2
_cell_length_a 8.456(2)
_cell_length_b 9.689(3)
_cell_length_c 12.161(6)
_cell_measurement_reflns_used 25
_cell_measurement_temperature 292(2)
_cell_measurement_theta_max 14.22
_cell_measurement_theta_min 11.45
_cell_volume 932.4(6)
_computing_cell_refinement 'CAD-4 Software (Enraf, 1989)'
_computing_data_collection 'CAD-4 Software (Enraf, 1989)'
_computing_data_reduction 'Local Program'
_computing_molecular_graphics 'Siemens SHELXTL (Siemens,1994b)'
_computing_publication_material 'Siemens SHELXTL (Siemens,1994b)'
_computing_structure_refinement 'SHELXL-97 (Sheldrick, 1997)'
_computing_structure_solution 'SHELXS-97 (Sheldrick, 1990)'
_diffrn_ambient_temperature 292(2)
_diffrn_measured_fraction_theta_full 0.973
_diffrn_measured_fraction_theta_max 0.973
_diffrn_measurement_device_type 'Enraf-Nonius CAD-4'
_diffrn_measurement_method \w/2\q
_diffrn_radiation_monochromator graphite
_diffrn_radiation_source 'fine-focus sealed tube'
_diffrn_radiation_type MoK\a
_diffrn_radiation_wavelength 0.71069
_diffrn_reflns_av_R_equivalents 0.0206
_diffrn_reflns_av_sigmaI/netI 0.0361
_diffrn_reflns_limit_h_max 9
_diffrn_reflns_limit_h_min -10
_diffrn_reflns_limit_k_max 11
_diffrn_reflns_limit_k_min -11
_diffrn_reflns_limit_l_max 14
_diffrn_reflns_limit_l_min 0
_diffrn_reflns_number 3323
_diffrn_reflns_theta_full 24.98
_diffrn_reflns_theta_max 24.98
_diffrn_reflns_theta_min 1.78
_diffrn_standards_decay_% 0
_diffrn_standards_interval_time 60
_diffrn_standards_number 3
_exptl_absorpt_coefficient_mu 1.245
_exptl_absorpt_correction_T_max 0.7460
_exptl_absorpt_correction_T_min 0.6491
_exptl_absorpt_correction_type psi-scan
_exptl_absorpt_process_details '(North et al, 1968)'
_exptl_crystal_colour Red
_exptl_crystal_density_diffrn 1.650
_exptl_crystal_density_method 'not measured'
_exptl_crystal_description Prism
_exptl_crystal_F_000 480
_exptl_crystal_size_max 0.38
_exptl_crystal_size_mid 0.28
_exptl_crystal_size_min 0.25
_refine_diff_density_max 1.154
_refine_diff_density_min -0.798
_refine_diff_density_rms 0.106
_refine_ls_extinction_method none
_refine_ls_goodness_of_fit_ref 1.048
_refine_ls_hydrogen_treatment mixed
_refine_ls_matrix_type full
_refine_ls_number_parameters 228
_refine_ls_number_reflns 3188
_refine_ls_number_restraints 0
_refine_ls_restrained_S_all 1.048
_refine_ls_R_factor_all 0.0769
_refine_ls_R_factor_gt 0.0571
_refine_ls_shift/su_max 0.000
_refine_ls_shift/su_mean 0.000
_refine_ls_structure_factor_coef Fsqd
_refine_ls_weighting_details 'w=1/[\s^2^(Fo^2^)+(0.0970P)^2^+1.9598P] where P=(Fo^2^+2Fc^2^)/3'
_refine_ls_weighting_scheme calc
_refine_ls_wR_factor_gt 0.1546
_refine_ls_wR_factor_ref 0.1694
_reflns_number_gt 2561
_reflns_number_total 3188
_reflns_threshold_expression >2sigma(I)
_cod_data_source_file 807365asup1.cif
_cod_data_source_block dmt7
_cod_depositor_comments
;
The following automatic conversions were performed:

'_symmetry_cell_setting' value 'Triclinic' changed to 'triclinic'
according to /home/saulius/struct/CIF-dictionaries/cif_core.dic
dictionary named 'cif_core.dic' version 2.4.2 from 2011-04-26.

Automatic conversion script
Id: cif_fix_values 1891 2012-01-12 08:04:46Z andrius 

The following automatic conversions were performed:

'_refine_ls_weighting_scheme' value
'w=1/[\s^2^(Fo^2^)+(0.0970P)^2^+1.9598P] where P=(Fo^2^+2Fc^2^)/3'
was changed to 'calc'. New tag '_refine_ls_weighting_details' was
created. The value of the new tag was set to
'w=1/[\s^2^(Fo^2^)+(0.0970P)^2^+1.9598P] where P=(Fo^2^+2Fc^2^)/3'.

Automatic conversion script
Id: cif_fix_values 3143 2015-03-26 13:38:13Z robertas 
;
_cod_original_sg_symbol_H-M P-1
_cod_database_code 7110370

loop_
_symmetry_equiv_pos_as_xyz
'x, y, z'
'-x, -y, -z'

loop_
_atom_site_label
_atom_site_type_symbol
_atom_site_fract_x
_atom_site_fract_y
_atom_site_fract_z
_atom_site_U_iso_or_equiv
_atom_site_adp_type
_atom_site_occupancy
_atom_site_calc_flag
_atom_site_refinement_flags
_atom_site_disorder_assembly
_atom_site_disorder_group
Co Co 0.22393(8) 0.27736(6) 0.26119(5) 0.0297(2) Uani 1 d . . .
Cl1 Cl -0.00250(17) 0.25070(15) 0.09814(12) 0.0485(4) Uani 1 d . . .
O1 O 0.4050(4) 0.3017(4) 0.4052(3) 0.0385(8) Uani 1 d . . .
O2 O 0.6708(5) 0.3921(5) 0.4900(4) 0.0583(12) Uani 1 d . . .
N1 N 0.3290(5) 0.1144(4) 0.2139(4) 0.0347(9) Uani 1 d . . .
N2 N 0.3691(6) 0.4038(5) 0.1984(4) 0.0412(10) Uani 1 d . . .
N3 N 0.1284(5) 0.4340(5) 0.3119(4) 0.0424(11) Uani 1 d . . .
N4 N 0.0984(6) 0.1555(5) 0.3414(4) 0.0446(11) Uani 1 d . . .
C1 C 0.4742(8) 0.1835(6) 0.1839(5) 0.0503(14) Uani 1 d . . .
H1A H 0.5064 0.1209 0.1341 0.060 Uiso 1 calc R . .
H1B H 0.5706 0.2076 0.2544 0.060 Uiso 1 calc R . .
C2 C 0.4215(8) 0.3137(6) 0.1209(5) 0.0523(15) Uani 1 d . . .
H2A H 0.5153 0.3621 0.1025 0.063 Uiso 1 calc R . .
H2B H 0.3285 0.2894 0.0484 0.063 Uiso 1 calc R . .
C3 C 0.2888(9) 0.5222(6) 0.1300(5) 0.0583(17) Uani 1 d . . .
H3A H 0.3731 0.5775 0.1062 0.070 Uiso 1 calc R . .
H3B H 0.1993 0.4838 0.0597 0.070 Uiso 1 calc R . .
C4 C 0.2171(9) 0.6155(6) 0.1953(6) 0.0636(19) Uani 1 d . . .
H4A H 0.1763 0.6912 0.1465 0.076 Uiso 1 calc R . .
H4B H 0.3080 0.6556 0.2643 0.076 Uiso 1 calc R . .
C5 C 0.0768(8) 0.5502(6) 0.2331(6) 0.0616(18) Uani 1 d . . .
H5A H -0.0180 0.5149 0.1646 0.074 Uiso 1 calc R . .
H5B H 0.0397 0.6206 0.2735 0.074 Uiso 1 calc R . .
C6 C -0.0184(8) 0.3730(7) 0.3452(6) 0.0604(18) Uani 1 d . . .
H6A H -0.0467 0.4397 0.3940 0.072 Uiso 1 calc R . .
H6B H -0.1165 0.3479 0.2759 0.072 Uiso 1 calc R . .
C7 C 0.0331(8) 0.2473(7) 0.4105(6) 0.0587(16) Uani 1 d . . .
H7A H 0.1199 0.2747 0.4852 0.070 Uiso 1 calc R . .
H7B H -0.0632 0.1977 0.4250 0.070 Uiso 1 calc R . .
C8 C 0.1907(9) 0.0514(7) 0.4178(6) 0.0561(16) Uani 1 d . . .
H8A H 0.1146 -0.0014 0.4505 0.067 Uiso 1 calc R . .
H8B H 0.2828 0.0996 0.4821 0.067 Uiso 1 calc R . .
C9 C 0.2607(9) -0.0476(6) 0.3547(6) 0.0581(16) Uani 1 d . . .
H9A H 0.3080 -0.1186 0.4070 0.070 Uiso 1 calc R . .
H9B H 0.1690 -0.0932 0.2887 0.070 Uiso 1 calc R . .
C10 C 0.3939(8) 0.0210(6) 0.3117(5) 0.0475(14) Uani 1 d . . .
H10A H 0.4476 -0.0503 0.2855 0.057 Uiso 1 calc R . .
H10B H 0.4796 0.0750 0.3763 0.057 Uiso 1 calc R . .
C11 C 0.5193(7) 0.4609(6) 0.3012(5) 0.0480(14) Uani 1 d . . .
H11A H 0.6207 0.4607 0.2807 0.058 Uiso 1 calc R . .
H11B H 0.5084 0.5565 0.3194 0.058 Uiso 1 calc R . .
C12 C 0.5373(7) 0.3804(5) 0.4056(5) 0.0409(12) Uani 1 d . . .
C13 C 0.2188(8) 0.0246(6) 0.1094(5) 0.0496(14) Uani 1 d . . .
H13A H 0.2755 -0.0531 0.0996 0.074 Uiso 1 calc R . .
H13B H 0.1960 0.0778 0.0411 0.074 Uiso 1 calc R . .
H13C H 0.1144 -0.0085 0.1205 0.074 Uiso 1 calc R . .
Cl2 Cl 0.2620(2) 0.16630(17) 0.78583(14) 0.0565(4) Uani 1 d . . .
O3 O 0.320(3) 0.227(2) 0.7053(18) 0.149(6) Uiso 0.50 d P A 1
O4 O 0.4218(15) 0.1471(13) 0.8865(11) 0.073(3) Uiso 0.50 d P A 1
O5 O 0.2200(14) 0.0369(12) 0.7065(11) 0.068(3) Uiso 0.50 d P A 1
O3' O 0.2281(18) 0.2733(14) 0.7026(12) 0.096(4) Uiso 0.50 d P A 2
O4' O 0.4292(16) 0.1966(14) 0.8568(11) 0.079(3) Uiso 0.50 d P A 2
O5' O 0.222(2) 0.0193(17) 0.7597(14) 0.107(5) Uiso 0.50 d P A 2
O6 O 0.1400(9) 0.1797(8) 0.8369(6) 0.111(2) Uiso 1 d . . .

loop_
_atom_site_aniso_label
_atom_site_aniso_U_11
_atom_site_aniso_U_22
_atom_site_aniso_U_33
_atom_site_aniso_U_23
_atom_site_aniso_U_13
_atom_site_aniso_U_12
Co 0.0272(4) 0.0265(4) 0.0295(4) -0.0012(2) 0.0024(3) 0.0017(2)
Cl1 0.0422(8) 0.0465(8) 0.0405(8) -0.0052(6) -0.0061(6) 0.0021(6)
O1 0.0356(19) 0.0384(19) 0.0360(19) 0.0004(15) 0.0048(15) 0.0043(16)
O2 0.036(2) 0.058(3) 0.060(3) -0.014(2) -0.0102(19) 0.0028(19)
N1 0.037(2) 0.031(2) 0.032(2) -0.0035(17) 0.0060(18) 0.0050(17)
N2 0.042(2) 0.037(2) 0.040(2) 0.0041(19) 0.011(2) -0.0045(19)
N3 0.036(2) 0.038(2) 0.046(3) -0.005(2) 0.003(2) 0.0088(19)
N4 0.043(3) 0.047(3) 0.046(3) 0.007(2) 0.019(2) 0.003(2)
C1 0.050(3) 0.053(3) 0.052(3) -0.009(3) 0.025(3) 0.002(3)
C2 0.064(4) 0.051(3) 0.047(3) 0.001(3) 0.028(3) -0.005(3)
C3 0.075(4) 0.037(3) 0.048(4) 0.012(3) 0.006(3) -0.007(3)
C4 0.081(5) 0.033(3) 0.061(4) 0.013(3) 0.002(4) 0.011(3)
C5 0.056(4) 0.044(3) 0.066(4) -0.006(3) -0.008(3) 0.022(3)
C6 0.038(3) 0.073(4) 0.072(4) -0.016(4) 0.019(3) 0.014(3)
C7 0.050(4) 0.075(4) 0.060(4) 0.001(3) 0.032(3) 0.003(3)
C8 0.068(4) 0.051(4) 0.054(4) 0.020(3) 0.028(3) 0.000(3)
C9 0.073(4) 0.037(3) 0.060(4) 0.017(3) 0.015(3) 0.007(3)
C10 0.053(3) 0.036(3) 0.049(3) 0.006(2) 0.009(3) 0.012(3)
C11 0.038(3) 0.042(3) 0.053(3) 0.000(3) 0.007(3) -0.009(2)
C12 0.033(3) 0.032(3) 0.051(3) -0.009(2) 0.008(2) 0.001(2)
C13 0.056(4) 0.038(3) 0.045(3) -0.011(2) 0.005(3) 0.000(3)
Cl2 0.0513(9) 0.0637(10) 0.0592(9) 0.0020(7) 0.0272(7) -0.0001(7)

loop_
_atom_type_symbol
_atom_type_description
_atom_type_scat_dispersion_real
_atom_type_scat_dispersion_imag
_atom_type_scat_source
C C 0.0033 0.0016 'International Tables Vol C Tables 4.2.6.8 and 6.1.1.4'
H H 0.0000 0.0000 'International Tables Vol C Tables 4.2.6.8 and 6.1.1.4'
Cl Cl 0.1484 0.1585 'International Tables Vol C Tables 4.2.6.8 and 6.1.1.4'
Co Co 0.3494 0.9721 'International Tables Vol C Tables 4.2.6.8 and 6.1.1.4'
N N 0.0061 0.0033 'International Tables Vol C Tables 4.2.6.8 and 6.1.1.4'
O O 0.0106 0.0060 'International Tables Vol C Tables 4.2.6.8 and 6.1.1.4'

loop_
_geom_angle_atom_site_label_1
_geom_angle_atom_site_label_2
_geom_angle_atom_site_label_3
_geom_angle
O1 Co N3 88.67(17)
O1 Co N2 86.34(17)
N3 Co N2 92.2(2)
O1 Co N4 87.31(18)
N3 Co N4 87.0(2)
N2 Co N4 173.61(18)
O1 Co N1 89.46(16)
N3 Co N1 178.10(17)
N2 Co N1 88.03(18)
N4 Co N1 92.60(19)
O1 Co Cl1 175.89(12)
N3 Co Cl1 88.32(13)
N2 Co Cl1 96.57(14)
N4 Co Cl1 89.74(15)
N1 Co Cl1 93.53(12)
C12 O1 Co 116.1(4)
C1 N1 C10 109.0(4)
C1 N1 C13 107.3(4)
C10 N1 C13 107.5(4)
C1 N1 Co 103.8(3)
C10 N1 Co 112.7(3)
C13 N1 Co 116.3(3)
C2 N2 C11 110.2(5)
C2 N2 C3 108.8(5)
C11 N2 C3 109.6(4)
C2 N2 Co 105.0(3)
C11 N2 Co 106.4(3)
C3 N2 Co 116.7(4)
C5 N3 C6 109.5(5)
C5 N3 Co 120.1(4)
C6 N3 Co 107.0(4)
C7 N4 C8 109.3(5)
C7 N4 Co 107.2(4)
C8 N4 Co 117.6(4)
N1 C1 C2 108.6(5)
N2 C2 C1 108.1(5)
C4 C3 N2 114.5(5)
C3 C4 C5 116.5(5)
C4 C5 N3 112.5(5)
C7 C6 N3 107.1(5)
N4 C7 C6 109.6(5)
N4 C8 C9 113.2(5)
C10 C9 C8 113.5(5)
C9 C10 N1 114.0(5)
C12 C11 N2 112.5(4)
O2 C12 O1 122.3(6)
O2 C12 C11 121.6(5)
O1 C12 C11 116.0(5)
O3 Cl2 O4' 82.9(10)
O3 Cl2 O6 139.4(10)
O4' Cl2 O6 117.0(6)
O3 Cl2 O5' 110.4(11)
O4' Cl2 O5' 109.8(9)
O6 Cl2 O5' 96.2(7)
O3 Cl2 O3' 38.6(9)
O4' Cl2 O3' 106.6(8)
O6 Cl2 O3' 100.9(7)
O5' Cl2 O3' 126.4(9)
O3 Cl2 O5 85.7(10)
O4' Cl2 O5 116.3(7)
O6 Cl2 O5 111.7(5)
O5' Cl2 O5 26.1(7)
O3' Cl2 O5 101.6(7)
O3 Cl2 O4 104.0(10)
O4' Cl2 O4 23.9(6)
O6 Cl2 O4 105.3(6)
O5' Cl2 O4 91.8(8)
O3' Cl2 O4 130.4(8)
O5 Cl2 O4 106.5(6)

loop_
_geom_bond_atom_site_label_1
_geom_bond_atom_site_label_2
_geom_bond_distance
Co O1 1.894(3)
Co N3 1.975(4)
Co N2 1.982(4)
Co N4 1.984(5)
Co N1 2.054(4)
Co Cl1 2.2376(17)
O1 C12 1.284(6)
O2 C12 1.239(6)
N1 C1 1.491(7)
N1 C10 1.497(7)
N1 C13 1.497(6)
N2 C2 1.476(7)
N2 C11 1.501(7)
N2 C3 1.513(7)
N3 C5 1.496(8)
N3 C6 1.497(8)
N4 C7 1.480(8)
N4 C8 1.484(8)
C1 C2 1.517(9)
C3 C4 1.493(10)
C4 C5 1.494(10)
C6 C7 1.489(10)
C8 C9 1.502(9)
C9 C10 1.494(9)
C11 C12 1.474(8)
Cl2 O3 1.35(2)
Cl2 O4' 1.385(13)
Cl2 O6 1.386(7)
Cl2 O5' 1.433(16)
Cl2 O3' 1.445(14)
Cl2 O5 1.506(11)
Cl2 O4 1.522(12)
